data_7019188
loop_
_publ_author_name
'Hildebrand, Alexandra'
'S\'arosi, Imola'
'L\"onnecke, Peter'
'Silaghi-Dumitrescu, Lumini\,ta'
'S\'arosi, Menyh\'art B'
'Silaghi-Dumitrescu, Ioan'
'Hey-Hawkins, Evamarie'

_publ_section_title
;
 Heteropolytopic phosphanylarylthiolato ligands: formation of cis isomers
 of nickel(ii), palladium(ii) and platinum(ii) complexes with
 1-P(Biph)-2-SHC(6)H(4) (Biph = 1,1'-biphenyl-2,2'-diyl).
;
_journal_issue 25
_journal_name_full 'Dalton transactions (Cambridge, England : 2003)'
_journal_page_first 7729
_journal_page_last 7736
_journal_paper_doi 10.1039/c2dt00006g
_journal_volume 41
_journal_year 2012
_chemical_formula_sum 'C37 H26 Cl2 Ni P2 S2'
_chemical_formula_weight 726.25
_chemical_name_systematic
;
?
;
_space_group_IT_number 15
_symmetry_cell_setting monoclinic
_symmetry_space_group_name_Hall '-C 2yc'
_symmetry_space_group_name_H-M 'C 1 2/c 1'
_atom_sites_solution_hydrogens geom
_atom_sites_solution_primary direct
_atom_sites_solution_secondary difmap
_audit_creation_method SHELXL-97
_cell_angle_alpha 90.00
_cell_angle_beta 111.879(4)
_cell_angle_gamma 90.00
_cell_formula_units_Z 4
_cell_length_a 13.650(3)
_cell_length_b 18.542(4)
_cell_length_c 13.989(3)
_cell_measurement_reflns_used 3383
_cell_measurement_temperature 213(2)
_cell_measurement_theta_max 28.23
_cell_measurement_theta_min 2.70
_cell_volume 3285.6(12)
_computing_cell_refinement 'Bruker SAINT'
_computing_data_collection 'Bruker SMART'
_computing_data_reduction 'Bruker SAINT'
_computing_molecular_graphics 'ORTEP3 for Windows (L. J. Farrugia, 1997)'
_computing_publication_material 'WINGX (L.J. Farrugia,1999)'
_computing_structure_refinement 'SHELXL-97 (Sheldrick, 2008)'
_computing_structure_solution 'SIR92 (Giacovazzo 1993)'
_diffrn_ambient_temperature 213(2)
_diffrn_detector_area_resol_mean 81.92
_diffrn_measured_fraction_theta_full 0.963
_diffrn_measured_fraction_theta_max 0.963
_diffrn_measurement_device_type 'Bruker CCD area detector'
_diffrn_measurement_method '\W scans'
_diffrn_radiation_monochromator graphite
_diffrn_radiation_source 'fine-focus sealed tube'
_diffrn_radiation_type MoK\a
_diffrn_radiation_wavelength 0.71073
_diffrn_reflns_av_R_equivalents 0.0528
_diffrn_reflns_av_sigmaI/netI 0.0601
_diffrn_reflns_limit_h_max 16
_diffrn_reflns_limit_h_min -18
_diffrn_reflns_limit_k_max 24
_diffrn_reflns_limit_k_min -24
_diffrn_reflns_limit_l_max 10
_diffrn_reflns_limit_l_min -18
_diffrn_reflns_number 8640
_diffrn_reflns_theta_full 28.53
_diffrn_reflns_theta_max 28.53
_diffrn_reflns_theta_min 2.09
_exptl_absorpt_coefficient_mu 1.005
_exptl_absorpt_correction_type multi-scan
_exptl_crystal_colour red
_exptl_crystal_density_diffrn 1.468
_exptl_crystal_density_method 'not measured'
_exptl_crystal_description prism
_exptl_crystal_F_000 1488
_exptl_crystal_size_max 0.10
_exptl_crystal_size_mid 0.10
_exptl_crystal_size_min 0.10
_refine_diff_density_max 0.433
_refine_diff_density_min -0.810
_refine_diff_density_rms 0.094
_refine_ls_extinction_method none
_refine_ls_goodness_of_fit_ref 1.116
_refine_ls_hydrogen_treatment mixed
_refine_ls_matrix_type full
_refine_ls_number_parameters 261
_refine_ls_number_reflns 4050
_refine_ls_number_restraints 2
_refine_ls_restrained_S_all 1.117
_refine_ls_R_factor_all 0.0947
_refine_ls_R_factor_gt 0.0631
_refine_ls_shift/su_max 0.000
_refine_ls_shift/su_mean 0.000
_refine_ls_structure_factor_coef Fsqd
_refine_ls_weighting_details 'calc w=1/[\s^2^(Fo^2^)+(0.0592P)^2^+5.1061P] where P=(Fo^2^+2Fc^2^)/3'
_refine_ls_weighting_scheme calc
_refine_ls_wR_factor_gt 0.1362
_refine_ls_wR_factor_ref 0.1478
_reflns_number_gt 2950
_reflns_number_total 4050
_reflns_threshold_expression >2\s(I)
_cod_data_source_file c2dt00006g.txt
_cod_data_source_block c2100fin
_cod_depositor_comments
;
The following automatic conversions were performed:

'_symmetry_cell_setting' value 'Monoclinic' changed to 'monoclinic'
according to /home/saulius/struct/CIF-dictionaries/cif_core.dic
dictionary named 'cif_core.dic' version 2.4.1 from 2010-06-29.

Automatic conversion script
Id: cif_fix_values 1891 2012-01-12 08:04:46Z andrius 
;
_cod_original_cell_volume 3285.4(11)
_cod_original_sg_symbol_H-M C2/c
_cod_database_code 7019188

loop_
_symmetry_equiv_pos_as_xyz
'x, y, z'
'-x, y, -z+1/2'
'x+1/2, y+1/2, z'
'-x+1/2, y+1/2, -z+1/2'
'-x, -y, -z'
'x, -y, z-1/2'
'-x+1/2, -y+1/2, -z'
'x+1/2, -y+1/2, z-1/2'

loop_
_atom_site_label
_atom_site_type_symbol
_atom_site_fract_x
_atom_site_fract_y
_atom_site_fract_z
_atom_site_U_iso_or_equiv
_atom_site_adp_type
_atom_site_occupancy
_atom_site_symmetry_multiplicity
_atom_site_calc_flag
_atom_site_refinement_flags
_atom_site_disorder_assembly
_atom_site_disorder_group
Ni1 Ni 0.0000 0.33220(3) 0.7500 0.02674(18) Uani 1 2 d S . .
S1 S 0.03436(10) 0.41856(5) 0.66250(8) 0.0530(3) Uani 1 1 d . . .
P1 P 0.05003(7) 0.25507(4) 0.66222(6) 0.0261(2) Uani 1 1 d . . .
C1 C 0.0834(3) 0.3029(2) 0.5661(3) 0.0302(7) Uani 1 1 d . . .
C2 C 0.0758(3) 0.3782(2) 0.5704(3) 0.0346(8) Uani 1 1 d . . .
C3 C 0.1003(4) 0.4199(3) 0.4987(3) 0.0481(10) Uani 1 1 d . . .
C4 C 0.1302(3) 0.3872(3) 0.4253(3) 0.0509(11) Uani 1 1 d . . .
C5 C 0.1389(3) 0.3128(3) 0.4218(3) 0.0494(11) Uani 1 1 d . . .
C6 C 0.1164(3) 0.2710(2) 0.4933(3) 0.0415(9) Uani 1 1 d . . .
C7 C 0.1620(3) 0.19729(18) 0.7299(2) 0.0283(7) Uani 1 1 d . . .
C8 C 0.1359(3) 0.12401(18) 0.7069(3) 0.0316(7) Uani 1 1 d . . .
C9 C 0.2135(3) 0.0717(2) 0.7515(3) 0.0412(9) Uani 1 1 d . . .
C10 C 0.3136(3) 0.0936(2) 0.8160(3) 0.0469(10) Uani 1 1 d . . .
C11 C 0.3383(3) 0.1659(2) 0.8376(3) 0.0431(9) Uani 1 1 d . . .
C12 C 0.2617(3) 0.2179(2) 0.7947(3) 0.0339(8) Uani 1 1 d . . .
C13 C -0.0301(3) 0.17798(18) 0.6007(3) 0.0291(7) Uani 1 1 d . . .
C14 C 0.0262(3) 0.11271(19) 0.6351(3) 0.0325(8) Uani 1 1 d . . .
C15 C -0.0246(4) 0.0474(2) 0.5985(3) 0.0455(10) Uani 1 1 d . . .
C16 C -0.1271(4) 0.0476(3) 0.5297(4) 0.0545(12) Uani 1 1 d . . .
C17 C -0.1828(3) 0.1112(3) 0.4949(3) 0.0501(11) Uani 1 1 d . . .
C18 C -0.1337(3) 0.1769(2) 0.5315(3) 0.0397(9) Uani 1 1 d . . .
H3 H 0.090(4) 0.465(3) 0.501(4) 0.057(14) Uiso 1 1 d . . .
H4 H 0.148(3) 0.416(2) 0.378(3) 0.051(12) Uiso 1 1 d . . .
H5 H 0.160(3) 0.291(3) 0.372(4) 0.057(13) Uiso 1 1 d . . .
H6 H 0.128(3) 0.223(3) 0.498(3) 0.055(13) Uiso 1 1 d . . .
H9 H 0.190(3) 0.023(2) 0.726(3) 0.048(12) Uiso 1 1 d . . .
H10 H 0.367(3) 0.061(2) 0.844(3) 0.046(12) Uiso 1 1 d . . .
H11 H 0.410(3) 0.179(2) 0.881(3) 0.034(10) Uiso 1 1 d . . .
H12 H 0.279(3) 0.265(2) 0.810(3) 0.034(10) Uiso 1 1 d . . .
H15 H 0.014(3) 0.004(2) 0.626(3) 0.048(12) Uiso 1 1 d . . .
H16 H -0.156(4) 0.003(3) 0.505(4) 0.079(17) Uiso 1 1 d . . .
H17 H -0.252(3) 0.110(2) 0.445(3) 0.041(11) Uiso 1 1 d . . .
H18 H -0.168(3) 0.218(2) 0.509(3) 0.045(12) Uiso 1 1 d . . .
Cl1 Cl 0.3775(9) 0.3794(6) 0.6906(8) 0.080(2) Uani 0.50 1 d PD A -1
Cl2 Cl 0.6056(8) 0.3738(7) 0.7956(9) 0.102(3) Uani 0.50 1 d PD A -1
C19 C 0.4834(8) 0.3366(6) 0.7881(9) 0.100(6) Uani 0.50 1 d PD A -1
H19A H 0.4823 0.2848 0.7733 0.121 Uiso 0.50 1 calc PR A -1
H19B H 0.4754 0.3425 0.8544 0.121 Uiso 0.50 1 calc PR A -1

loop_
_atom_site_aniso_label
_atom_site_aniso_U_11
_atom_site_aniso_U_22
_atom_site_aniso_U_33
_atom_site_aniso_U_23
_atom_site_aniso_U_13
_atom_site_aniso_U_12
Ni1 0.0362(3) 0.0181(3) 0.0305(3) 0.000 0.0178(3) 0.000
S1 0.1007(9) 0.0224(5) 0.0549(7) 0.0020(4) 0.0510(7) -0.0044(5)
P1 0.0316(5) 0.0214(4) 0.0287(4) 0.0021(3) 0.0152(4) 0.0035(3)
C1 0.0295(16) 0.0355(19) 0.0287(17) 0.0046(14) 0.0142(14) 0.0017(14)
C2 0.0367(19) 0.035(2) 0.0337(19) 0.0061(15) 0.0156(16) -0.0042(15)
C3 0.060(3) 0.041(3) 0.049(2) 0.009(2) 0.027(2) -0.011(2)
C4 0.052(3) 0.065(3) 0.044(2) 0.017(2) 0.027(2) -0.006(2)
C5 0.045(2) 0.071(3) 0.044(2) 0.008(2) 0.031(2) 0.006(2)
C6 0.047(2) 0.045(2) 0.040(2) 0.0057(18) 0.0251(18) 0.0128(19)
C7 0.0330(17) 0.0303(17) 0.0255(16) 0.0032(14) 0.0153(14) 0.0039(14)
C8 0.0370(19) 0.0272(17) 0.0361(18) -0.0006(14) 0.0199(15) 0.0028(14)
C9 0.049(2) 0.030(2) 0.050(2) 0.0066(17) 0.0250(19) 0.0087(17)
C10 0.045(2) 0.053(3) 0.045(2) 0.016(2) 0.0206(19) 0.022(2)
C11 0.0317(19) 0.059(3) 0.038(2) 0.0076(19) 0.0120(16) 0.0034(18)
C12 0.0368(19) 0.036(2) 0.0330(18) 0.0011(15) 0.0176(15) -0.0015(15)
C13 0.0331(17) 0.0286(18) 0.0310(17) -0.0020(13) 0.0182(14) 0.0024(13)
C14 0.0412(19) 0.0275(18) 0.0346(18) -0.0016(14) 0.0208(15) 0.0018(15)
C15 0.054(3) 0.032(2) 0.056(2) -0.0083(19) 0.027(2) -0.0066(18)
C16 0.059(3) 0.046(3) 0.061(3) -0.021(2) 0.026(2) -0.020(2)
C17 0.038(2) 0.063(3) 0.048(2) -0.013(2) 0.014(2) -0.012(2)
C18 0.036(2) 0.045(2) 0.040(2) -0.0003(17) 0.0175(17) 0.0021(17)
Cl1 0.096(4) 0.042(2) 0.081(3) 0.008(2) 0.010(3) 0.011(2)
Cl2 0.095(5) 0.063(5) 0.161(9) 0.001(5) 0.064(6) 0.009(4)
C19 0.084(9) 0.067(7) 0.110(12) 0.035(7) -0.011(9) -0.020(7)

loop_
_atom_type_symbol
_atom_type_description
_atom_type_scat_dispersion_real
_atom_type_scat_dispersion_imag
_atom_type_scat_source
Ni Ni 0.3393 1.1124 'International Tables Vol C Tables 4.2.6.8 and 6.1.1.4'
Cl Cl 0.1484 0.1585 'International Tables Vol C Tables 4.2.6.8 and 6.1.1.4'
S S 0.1246 0.1234 'International Tables Vol C Tables 4.2.6.8 and 6.1.1.4'
P P 0.1023 0.0942 'International Tables Vol C Tables 4.2.6.8 and 6.1.1.4'
C C 0.0033 0.0016 'International Tables Vol C Tables 4.2.6.8 and 6.1.1.4'
H H 0.0000 0.0000 'International Tables Vol C Tables 4.2.6.8 and 6.1.1.4'

loop_
_geom_angle_atom_site_label_1
_geom_angle_atom_site_label_2
_geom_angle_atom_site_label_3
_geom_angle
_geom_angle_site_symmetry_1
_geom_angle_site_symmetry_3
P1 Ni1 P1 96.85(5) . 2_556
P1 Ni1 S1 172.72(4) . 2_556
P1 Ni1 S1 89.28(4) 2_556 2_556
P1 Ni1 S1 89.28(4) . .
P1 Ni1 S1 172.72(4) 2_556 .
S1 Ni1 S1 84.91(6) 2_556 .
C2 S1 Ni1 107.18(12) . .
C1 P1 C13 108.00(16) . .
C1 P1 C7 106.30(15) . .
C13 P1 C7 91.38(15) . .
C1 P1 Ni1 108.66(12) . .
C13 P1 Ni1 122.09(11) . .
C7 P1 Ni1 118.56(11) . .
C6 C1 C2 120.2(3) . .
C6 C1 P1 125.3(3) . .
C2 C1 P1 114.4(3) . .
C3 C2 C1 118.5(4) . .
C3 C2 S1 121.2(3) . .
C1 C2 S1 120.3(3) . .
C4 C3 C2 120.3(4) . .
C4 C3 H3 124(3) . .
C2 C3 H3 115(3) . .
C3 C4 C5 121.1(4) . .
C3 C4 H4 120(3) . .
C5 C4 H4 119(3) . .
C6 C5 C4 119.1(4) . .
C6 C5 H5 121(3) . .
C4 C5 H5 120(3) . .
C5 C6 C1 120.7(4) . .
C5 C6 H6 121(3) . .
C1 C6 H6 118(3) . .
C12 C7 C8 121.4(3) . .
C12 C7 P1 127.7(3) . .
C8 C7 P1 110.9(2) . .
C9 C8 C7 118.7(3) . .
C9 C8 C14 127.8(3) . .
C7 C8 C14 113.5(3) . .
C10 C9 C8 119.1(4) . .
C10 C9 H9 128(2) . .
C8 C9 H9 113(2) . .
C9 C10 C11 121.6(4) . .
C9 C10 H10 122(3) . .
C11 C10 H10 117(3) . .
C12 C11 C10 119.7(4) . .
C12 C11 H11 121(2) . .
C10 C11 H11 119(2) . .
C7 C12 C11 119.5(4) . .
C7 C12 H12 122(2) . .
C11 C12 H12 119(2) . .
C18 C13 C14 120.6(3) . .
C18 C13 P1 128.5(3) . .
C14 C13 P1 110.9(2) . .
C15 C14 C13 119.0(3) . .
C15 C14 C8 127.8(3) . .
C13 C14 C8 113.2(3) . .
C16 C15 C14 119.5(4) . .
C16 C15 H15 123(3) . .
C14 C15 H15 117(3) . .
C15 C16 C17 122.1(4) . .
C15 C16 H16 116(3) . .
C17 C16 H16 122(3) . .
C16 C17 C18 119.2(4) . .
C16 C17 H17 120(3) . .
C18 C17 H17 121(3) . .
C13 C18 C17 119.7(4) . .
C13 C18 H18 120(3) . .
C17 C18 H18 120(3) . .
Cl1 C19 Cl2 110.6(5) . .
Cl1 C19 H19A 109.5 . .
Cl2 C19 H19A 109.5 . .
Cl1 C19 H19B 109.5 . .
Cl2 C19 H19B 109.5 . .
H19A C19 H19B 108.1 . .

loop_
_geom_bond_atom_site_label_1
_geom_bond_atom_site_label_2
_geom_bond_distance
_geom_bond_site_symmetry_2
Ni1 P1 2.1551(9) .
Ni1 P1 2.1551(9) 2_556
Ni1 S1 2.1702(11) 2_556
Ni1 S1 2.1702(11) .
S1 C2 1.756(4) .
P1 C1 1.804(3) .
P1 C13 1.811(3) .
P1 C7 1.817(3) .
C1 C6 1.391(5) .
C1 C2 1.403(5) .
C2 C3 1.403(5) .
C3 C4 1.379(6) .
C3 H3 0.86(5) .
C4 C5 1.387(7) .
C4 H4 0.96(5) .
C5 C6 1.386(6) .
C5 H5 0.94(5) .
C6 H6 0.90(5) .
C7 C12 1.379(5) .
C7 C8 1.411(5) .
C8 C9 1.399(5) .
C8 C14 1.474(5) .
C9 C10 1.388(6) .
C9 H9 0.97(4) .
C10 C11 1.389(6) .
C10 H10 0.91(4) .
C11 C12 1.383(5) .
C11 H11 0.97(4) .
C12 H12 0.91(4) .
C13 C18 1.384(5) .
C13 C14 1.418(5) .
C14 C15 1.395(5) .
C15 C16 1.371(6) .
C15 H15 0.96(4) .
C16 C17 1.390(7) .
C16 H16 0.92(5) .
C17 C18 1.394(6) .
C17 H17 0.94(4) .
C18 H18 0.90(4) .
Cl1 C19 1.764(5) .
Cl2 C19 1.772(5) .
C19 H19A 0.9800 .
C19 H19B 0.9800 .
